data_4073775
loop_
_publ_author_name
'Rupar, Paul A.'
'Jennings, Michael C.'
'Ragogna, Paul J.'
'Baines, Kim M.'

_publ_section_title
;
 Stabilization of a Transient Diorganogermylene by an N-Heterocyclic
 Carbene
;
_journal_issue 17
_journal_name_full Organometallics
_journal_page_first 4109
_journal_paper_doi 10.1021/om7006198
_journal_volume 26
_journal_year 2007
_chemical_formula_moiety '2(C29 H42 Ge N2), C7 H8'
_chemical_formula_sum 'C32.5 H46 Ge N2'
_chemical_formula_weight 537.30
_chemical_melting_point 144
_space_group_IT_number 2
_symmetry_cell_setting triclinic
_symmetry_Int_Tables_number 2
_symmetry_space_group_name_Hall '-P 1'
_symmetry_space_group_name_H-M 'P -1'
_atom_sites_solution_hydrogens geom
_atom_sites_solution_primary direct
_atom_sites_solution_secondary difmap
_audit_creation_method SHELXL-97
_cell_angle_alpha 63.736(5)
_cell_angle_beta 80.017(7)
_cell_angle_gamma 81.165(8)
_cell_formula_units_Z 2
_cell_length_a 8.8091(9)
_cell_length_b 13.7282(17)
_cell_length_c 14.061(2)
_cell_measurement_reflns_used 48088
_cell_measurement_temperature 150(2)
_cell_measurement_theta_max 27.48
_cell_measurement_theta_min 1.70
_cell_volume 1496.1(3)
_computing_cell_refinement 'DENZO-SMN (Otwinowski & Minor, 1997)'
_computing_data_collection 'COLLECT (Nonius, 1997-2001)'
_computing_data_reduction DENZO-SMN
_computing_molecular_graphics 'SHELXTL/PC (Sheldrick, 2001)'
_computing_publication_material SHELXTL/PC
_computing_structure_refinement 'SHELXL-97 (Sheldrick, 1997)'
_computing_structure_solution 'SHELXS-97 (Sheldrick, 1997)'
_diffrn_ambient_temperature 150(2)
_diffrn_measured_fraction_theta_full 0.943
_diffrn_measured_fraction_theta_max 0.943
_diffrn_measurement_device_type 'Nonius Kappa-CCD'
_diffrn_measurement_method '\f scans, and \w scans with \k offsets'
_diffrn_radiation_monochromator graphite
_diffrn_radiation_probe x-ray
_diffrn_radiation_type MoK\a
_diffrn_radiation_wavelength 0.71073
_diffrn_reflns_av_R_equivalents 0.053
_diffrn_reflns_av_sigmaI/netI 0.0586
_diffrn_reflns_limit_h_max 10
_diffrn_reflns_limit_h_min -10
_diffrn_reflns_limit_k_max 16
_diffrn_reflns_limit_k_min -15
_diffrn_reflns_limit_l_max 16
_diffrn_reflns_limit_l_min -14
_diffrn_reflns_number 12668
_diffrn_reflns_theta_full 25.03
_diffrn_reflns_theta_max 25.03
_diffrn_reflns_theta_min 2.66
_diffrn_source 'fine-focus sealed tube'
_diffrn_standards_number 0
_exptl_absorpt_coefficient_mu 1.046
_exptl_absorpt_correction_T_max 0.7444
_exptl_absorpt_correction_T_min 0.5970
_exptl_absorpt_correction_type multi-scan
_exptl_absorpt_process_details 'DENZO-SMN (Otwinowski & Minor, 1997)'
_exptl_crystal_colour yellow
_exptl_crystal_density_diffrn 1.193
_exptl_crystal_density_method 'not measured'
_exptl_crystal_description plate
_exptl_crystal_F_000 574
_exptl_crystal_recrystallization_method 'toluene, -30C'
_exptl_crystal_size_max 0.55
_exptl_crystal_size_mid 0.47
_exptl_crystal_size_min 0.30
_refine_diff_density_max 0.751
_refine_diff_density_min -0.788
_refine_diff_density_rms 0.076
_refine_ls_extinction_method none
_refine_ls_goodness_of_fit_ref 1.022
_refine_ls_hydrogen_treatment constr
_refine_ls_matrix_type full
_refine_ls_number_parameters 328
_refine_ls_number_reflns 4990
_refine_ls_number_restraints 329
_refine_ls_restrained_S_all 0.992
_refine_ls_R_factor_all 0.0678
_refine_ls_R_factor_gt 0.0509
_refine_ls_shift/su_max 0.001
_refine_ls_shift/su_mean 0.000
_refine_ls_structure_factor_coef Fsqd
_refine_ls_weighting_details 'calc w=1/[\s^2^(Fo^2^)+(0.0665P)^2^+2.0055P] where P=(Fo^2^+2Fc^2^)/3'
_refine_ls_weighting_scheme calc
_refine_ls_wR_factor_gt 0.1246
_refine_ls_wR_factor_ref 0.1347
_reflns_number_gt 4075
_reflns_number_total 4990
_reflns_threshold_expression I>2\s(I)
_cod_data_source_file om7006198-file001.cif
_cod_data_source_block Compound4
_cod_original_formula_sum 'C32.50 H46 Ge N2'
_cod_database_code 4073775

loop_
_symmetry_equiv_pos_as_xyz
'x, y, z'
'-x, -y, -z'

loop_
_atom_site_label
_atom_site_type_symbol
_atom_site_fract_x
_atom_site_fract_y
_atom_site_fract_z
_atom_site_U_iso_or_equiv
_atom_site_adp_type
_atom_site_occupancy
_atom_site_symmetry_multiplicity
_atom_site_calc_flag
_atom_site_refinement_flags
_atom_site_disorder_assembly
_atom_site_disorder_group
Ge Ge 0.62750(4) 0.72128(3) 0.12271(3) 0.02572(14) Uani 1 1 d U . .
C31 C 0.6908(3) 0.56733(14) 0.23642(15) 0.0267(8) Uani 1 1 d GU . .
C32 C 0.6649(2) 0.56111(15) 0.33925(17) 0.0261(8) Uani 1 1 d GU . .
C33 C 0.7115(3) 0.46597(18) 0.42450(13) 0.0298(8) Uani 1 1 d GU . .
H33A H 0.6938 0.4617 0.4948 0.036 Uiso 1 1 calc R . .
C34 C 0.7841(3) 0.37706(15) 0.40693(15) 0.0318(8) Uani 1 1 d GU . .
C35 C 0.8100(3) 0.38328(15) 0.30411(18) 0.0306(8) Uani 1 1 d GU . .
H35A H 0.8596 0.3225 0.2921 0.037 Uiso 1 1 calc R . .
C36 C 0.7634(3) 0.47842(18) 0.21885(14) 0.0270(8) Uani 1 1 d GU . .
C37 C 0.5912(4) 0.6552(3) 0.3643(3) 0.0338(9) Uani 1 1 d U . .
H37A H 0.6546 0.7171 0.3261 0.051 Uiso 1 1 calc R . .
H37B H 0.5840 0.6330 0.4413 0.051 Uiso 1 1 calc R . .
H37C H 0.4874 0.6765 0.3417 0.051 Uiso 1 1 calc R . .
C38 C 0.8382(6) 0.2732(4) 0.5016(4) 0.0485(11) Uani 1 1 d U . .
H38A H 0.9502 0.2704 0.5008 0.073 Uiso 1 1 calc R . .
H38B H 0.8135 0.2090 0.4958 0.073 Uiso 1 1 calc R . .
H38C H 0.7854 0.2740 0.5686 0.073 Uiso 1 1 calc R . .
C39 C 0.7905(5) 0.4767(3) 0.1103(3) 0.0341(9) Uani 1 1 d U . .
H39A H 0.8386 0.4050 0.1172 0.051 Uiso 1 1 calc R . .
H39B H 0.8591 0.5329 0.0616 0.051 Uiso 1 1 calc R . .
H39C H 0.6915 0.4912 0.0817 0.051 Uiso 1 1 calc R . .
C21 C 0.7007(2) 0.73924(19) -0.03140(14) 0.0288(8) Uani 1 1 d GU . .
C22 C 0.8555(2) 0.7601(2) -0.06007(16) 0.0296(8) Uani 1 1 d GU . .
C23 C 0.91562(19) 0.8053(2) -0.16722(18) 0.0359(9) Uani 1 1 d GU . .
H23A H 1.0214 0.8196 -0.1868 0.043 Uiso 1 1 calc R . .
C24 C 0.8209(3) 0.8298(2) -0.24568(14) 0.0387(9) Uani 1 1 d GU . .
C25 C 0.6660(3) 0.8089(2) -0.21701(16) 0.0349(9) Uani 1 1 d GU . .
H25A H 0.6013 0.8256 -0.2706 0.042 Uiso 1 1 calc R . .
C26 C 0.60592(19) 0.7637(2) -0.10987(18) 0.0307(8) Uani 1 1 d GU . .
C27 C 0.9647(4) 0.7367(3) 0.0203(3) 0.0355(9) Uani 1 1 d U . .
H27A H 0.9327 0.7844 0.0567 0.053 Uiso 1 1 calc R . .
H27B H 1.0699 0.7500 -0.0163 0.053 Uiso 1 1 calc R . .
H27C H 0.9626 0.6604 0.0729 0.053 Uiso 1 1 calc R . .
C28 C 0.8824(6) 0.8882(4) -0.3646(4) 0.0575(13) Uani 1 1 d U . .
H28A H 0.8507 0.8527 -0.4041 0.086 Uiso 1 1 calc R . .
H28B H 0.9956 0.8846 -0.3725 0.086 Uiso 1 1 calc R . .
H28C H 0.8403 0.9647 -0.3930 0.086 Uiso 1 1 calc R . .
C29 C 0.4391(5) 0.7386(4) -0.0853(4) 0.0449(11) Uani 1 1 d U . .
H29A H 0.3757 0.7917 -0.0629 0.067 Uiso 1 1 calc R . .
H29B H 0.4297 0.6650 -0.0277 0.067 Uiso 1 1 calc R . .
H29C H 0.4034 0.7426 -0.1493 0.067 Uiso 1 1 calc R . .
C1 C 0.3908(4) 0.7064(3) 0.1554(3) 0.0238(7) Uani 1 1 d U . .
N2 N 0.3090(3) 0.6185(2) 0.2161(2) 0.0252(6) Uani 1 1 d U . .
C3 C 0.1648(4) 0.6503(3) 0.2568(3) 0.0283(8) Uani 1 1 d U . .
C4 C 0.1548(4) 0.7602(3) 0.2181(3) 0.0288(8) Uani 1 1 d U . .
N5 N 0.2938(3) 0.7933(2) 0.1556(2) 0.0267(7) Uani 1 1 d U . .
C6 C 0.3573(4) 0.5099(3) 0.2154(3) 0.0287(8) Uani 1 1 d U . .
H6A H 0.4626 0.5148 0.1742 0.034 Uiso 1 1 calc R . .
C7 C 0.3717(5) 0.4176(3) 0.3257(3) 0.0370(9) Uani 1 1 d U . .
H7A H 0.4359 0.4378 0.3634 0.055 Uiso 1 1 calc R . .
H7B H 0.4199 0.3514 0.3188 0.055 Uiso 1 1 calc R . .
H7C H 0.2687 0.4041 0.3661 0.055 Uiso 1 1 calc R . .
C8 C 0.2510(4) 0.4862(3) 0.1549(3) 0.0332(9) Uani 1 1 d U . .
H8A H 0.1514 0.4673 0.1990 0.050 Uiso 1 1 calc R . .
H8B H 0.2987 0.4251 0.1386 0.050 Uiso 1 1 calc R . .
H8C H 0.2346 0.5510 0.0882 0.050 Uiso 1 1 calc R . .
C9 C 0.0493(4) 0.5743(3) 0.3327(3) 0.0389(10) Uani 1 1 d U . .
H9A H -0.0419 0.6164 0.3509 0.058 Uiso 1 1 calc R . .
H9B H 0.0953 0.5244 0.3978 0.058 Uiso 1 1 calc R . .
H9C H 0.0185 0.5323 0.2993 0.058 Uiso 1 1 calc R . .
C10 C 0.0203(4) 0.8332(3) 0.2375(4) 0.0386(10) Uani 1 1 d U . .
H10A H -0.0353 0.8690 0.1744 0.058 Uiso 1 1 calc R . .
H10B H 0.0581 0.8886 0.2515 0.058 Uiso 1 1 calc R . .
H10C H -0.0497 0.7898 0.2994 0.058 Uiso 1 1 calc R . .
C11 C 0.3379(4) 0.9068(3) 0.0968(3) 0.0326(9) Uani 1 1 d U . .
H11A H 0.4398 0.9032 0.0536 0.039 Uiso 1 1 calc R . .
C12 C 0.3654(5) 0.9513(4) 0.1730(4) 0.0473(11) Uani 1 1 d U . .
H12A H 0.2688 0.9550 0.2184 0.071 Uiso 1 1 calc R . .
H12B H 0.4008 1.0245 0.1321 0.071 Uiso 1 1 calc R . .
H12C H 0.4444 0.9033 0.2179 0.071 Uiso 1 1 calc R . .
C13 C 0.2254(5) 0.9791(3) 0.0174(4) 0.0464(11) Uani 1 1 d U . .
H13A H 0.2060 0.9419 -0.0243 0.070 Uiso 1 1 calc R . .
H13B H 0.2699 1.0479 -0.0307 0.070 Uiso 1 1 calc R . .
H13C H 0.1277 0.9940 0.0562 0.070 Uiso 1 1 calc R . .
C51 C 0.669(3) -0.032(2) 0.366(2) 0.158(9) Uani 0.50 1 d PU A -1
H51A H 0.6531 -0.1025 0.3685 0.237 Uiso 0.50 1 calc PR A -1
H51B H 0.7752 -0.0335 0.3787 0.237 Uiso 0.50 1 calc PR A -1
H51C H 0.6503 0.0262 0.2959 0.237 Uiso 0.50 1 calc PR A -1
C52 C 0.5606(14) -0.0128(11) 0.4491(10) 0.096(4) Uani 0.50 1 d PGU A -1
C53 C 0.4637(16) -0.0948(10) 0.5123(13) 0.124(6) Uani 0.50 1 d PGU A -1
H53A H 0.4689 -0.1575 0.4994 0.149 Uiso 0.50 1 calc PR A -1
C54 C 0.3593(14) -0.0849(15) 0.5945(11) 0.127(6) Uani 0.50 1 d PGU A -1
H54A H 0.2931 -0.1409 0.6378 0.152 Uiso 0.50 1 calc PR A -1
C55 C 0.3518(16) 0.0070(19) 0.6135(10) 0.139(7) Uani 0.50 1 d PGU A -1
H55A H 0.2804 0.0137 0.6697 0.167 Uiso 0.50 1 calc PR A -1
C56 C 0.4487(19) 0.0890(14) 0.5503(12) 0.115(5) Uani 0.50 1 d PGU A -1
H56A H 0.4435 0.1518 0.5632 0.138 Uiso 0.50 1 calc PR A -1
C57 C 0.5531(15) 0.0791(9) 0.4681(11) 0.089(5) Uani 0.50 1 d PGU A -1
H57A H 0.6193 0.1351 0.4249 0.107 Uiso 0.50 1 calc PR A -1

loop_
_atom_site_aniso_label
_atom_site_aniso_U_11
_atom_site_aniso_U_22
_atom_site_aniso_U_33
_atom_site_aniso_U_23
_atom_site_aniso_U_13
_atom_site_aniso_U_12
Ge 0.0246(2) 0.0243(2) 0.0282(2) -0.01115(17) -0.00302(15) -0.00228(14)
C31 0.0228(17) 0.0284(19) 0.034(2) -0.0176(17) -0.0065(15) -0.0010(14)
C32 0.0197(17) 0.0320(19) 0.0265(19) -0.0117(16) -0.0021(14) -0.0058(14)
C33 0.0278(19) 0.037(2) 0.026(2) -0.0136(17) -0.0030(15) -0.0065(15)
C34 0.0266(19) 0.032(2) 0.032(2) -0.0073(17) -0.0070(16) -0.0038(15)
C35 0.0300(19) 0.029(2) 0.033(2) -0.0130(17) -0.0070(16) -0.0001(15)
C36 0.0259(18) 0.0267(19) 0.028(2) -0.0102(16) -0.0051(15) -0.0039(14)
C37 0.035(2) 0.037(2) 0.030(2) -0.0165(19) 0.0008(16) -0.0023(17)
C38 0.062(3) 0.043(3) 0.035(2) -0.011(2) -0.014(2) 0.005(2)
C39 0.042(2) 0.028(2) 0.033(2) -0.0152(18) -0.0065(18) 0.0025(17)
C21 0.0288(18) 0.0223(18) 0.036(2) -0.0133(17) -0.0092(15) 0.0034(14)
C22 0.0317(19) 0.0248(19) 0.031(2) -0.0121(17) -0.0022(15) 0.0014(15)
C23 0.032(2) 0.035(2) 0.032(2) -0.0113(19) 0.0024(16) 0.0043(17)
C24 0.046(2) 0.035(2) 0.028(2) -0.0119(19) 0.0000(17) 0.0073(18)
C25 0.043(2) 0.032(2) 0.029(2) -0.0135(18) -0.0093(17) 0.0050(17)
C26 0.036(2) 0.027(2) 0.032(2) -0.0143(18) -0.0086(16) 0.0008(15)
C27 0.0247(19) 0.042(2) 0.036(2) -0.015(2) -0.0013(16) -0.0012(16)
C28 0.058(3) 0.064(3) 0.029(2) -0.007(2) 0.003(2) 0.006(2)
C29 0.046(2) 0.056(3) 0.036(2) -0.017(2) -0.0112(19) -0.015(2)
C1 0.0228(17) 0.0231(18) 0.025(2) -0.0103(16) -0.0060(14) 0.0010(13)
N2 0.0243(15) 0.0221(15) 0.0307(17) -0.0117(14) -0.0062(12) -0.0017(12)
C3 0.0194(17) 0.037(2) 0.031(2) -0.0159(18) -0.0012(15) -0.0064(14)
C4 0.0215(17) 0.035(2) 0.033(2) -0.0177(18) -0.0056(15) 0.0003(14)
N5 0.0256(15) 0.0226(15) 0.0313(18) -0.0109(14) -0.0045(13) -0.0009(12)
C6 0.032(2) 0.0214(18) 0.034(2) -0.0127(17) -0.0079(16) -0.0014(15)
C7 0.042(2) 0.029(2) 0.038(2) -0.0089(18) -0.0120(18) -0.0063(17)
C8 0.038(2) 0.028(2) 0.037(2) -0.0141(19) -0.0113(17) -0.0021(16)
C9 0.030(2) 0.044(2) 0.043(3) -0.018(2) 0.0026(18) -0.0114(17)
C10 0.028(2) 0.041(2) 0.048(3) -0.022(2) -0.0030(18) 0.0039(17)
C11 0.032(2) 0.0202(18) 0.043(2) -0.0098(18) -0.0084(17) 0.0002(15)
C12 0.049(3) 0.041(3) 0.062(3) -0.030(2) -0.011(2) -0.004(2)
C13 0.047(3) 0.029(2) 0.056(3) -0.007(2) -0.019(2) 0.0003(18)
C51 0.111(15) 0.24(2) 0.154(19) -0.120(18) -0.058(11) 0.064(14)
C52 0.095(11) 0.086(9) 0.120(13) -0.049(9) -0.065(7) 0.025(7)
C53 0.092(13) 0.111(11) 0.165(17) -0.034(13) -0.075(10) -0.012(11)
C54 0.092(11) 0.125(11) 0.130(15) -0.005(12) -0.073(8) -0.005(11)
C55 0.116(17) 0.155(15) 0.122(18) -0.031(13) -0.079(11) 0.042(14)
C56 0.137(16) 0.094(10) 0.136(16) -0.060(11) -0.090(10) 0.051(9)
C57 0.104(12) 0.070(8) 0.114(12) -0.039(9) -0.095(9) 0.022(7)

loop_
_atom_type_symbol
_atom_type_description
_atom_type_scat_dispersion_real
_atom_type_scat_dispersion_imag
_atom_type_scat_source
C C 0.0033 0.0016 'International Tables Vol C Tables 4.2.6.8 and 6.1.1.4'
H H 0.0000 0.0000 'International Tables Vol C Tables 4.2.6.8 and 6.1.1.4'
N N 0.0061 0.0033 'International Tables Vol C Tables 4.2.6.8 and 6.1.1.4'
Ge Ge 0.1547 1.8001 'International Tables Vol C Tables 4.2.6.8 and 6.1.1.4'

loop_
_geom_angle_atom_site_label_1
_geom_angle_atom_site_label_2
_geom_angle_atom_site_label_3
_geom_angle
C21 Ge C31 112.61(9)
C21 Ge C1 109.18(11)
C31 Ge C1 95.93(12)
C32 C31 C36 120.0
C32 C31 Ge 112.37(11)
C36 C31 Ge 127.43(11)
C33 C32 C31 120.0
C33 C32 C37 116.9(2)
C31 C32 C37 123.1(2)
C34 C33 C32 120.0
C34 C33 H33A 120.0
C32 C33 H33A 120.0
C33 C34 C35 120.0
C33 C34 C38 119.5(2)
C35 C34 C38 120.5(2)
C36 C35 C34 120.0
C36 C35 H35A 120.0
C34 C35 H35A 120.0
C35 C36 C31 120.0
C35 C36 C39 116.5(2)
C31 C36 C39 123.4(2)
C32 C37 H37A 109.5
C32 C37 H37B 109.5
H37A C37 H37B 109.5
C32 C37 H37C 109.5
H37A C37 H37C 109.5
H37B C37 H37C 109.5
C34 C38 H38A 109.5
C34 C38 H38B 109.5
H38A C38 H38B 109.5
C34 C38 H38C 109.5
H38A C38 H38C 109.5
H38B C38 H38C 109.5
C36 C39 H39A 109.5
C36 C39 H39B 109.5
H39A C39 H39B 109.5
C36 C39 H39C 109.5
H39A C39 H39C 109.5
H39B C39 H39C 109.5
C22 C21 C26 120.0
C22 C21 Ge 110.98(12)
C26 C21 Ge 125.96(12)
C21 C22 C23 120.0
C21 C22 C27 123.0(2)
C23 C22 C27 117.0(2)
C22 C23 C24 120.0
C22 C23 H23A 120.0
C24 C23 H23A 120.0
C23 C24 C25 120.0
C23 C24 C28 120.5(3)
C25 C24 C28 119.3(2)
C26 C25 C24 120.0
C26 C25 H25A 120.0
C24 C25 H25A 120.0
C25 C26 C21 120.0
C25 C26 C29 116.7(2)
C21 C26 C29 123.2(2)
C22 C27 H27A 109.5
C22 C27 H27B 109.5
H27A C27 H27B 109.5
C22 C27 H27C 109.5
H27A C27 H27C 109.5
H27B C27 H27C 109.5
C24 C28 H28A 109.5
C24 C28 H28B 109.5
H28A C28 H28B 109.5
C24 C28 H28C 109.5
H28A C28 H28C 109.5
H28B C28 H28C 109.5
C26 C29 H29A 109.5
C26 C29 H29B 109.5
H29A C29 H29B 109.5
C26 C29 H29C 109.5
H29A C29 H29C 109.5
H29B C29 H29C 109.5
N5 C1 N2 104.9(3)
N5 C1 Ge 118.8(2)
N2 C1 Ge 131.2(2)
C1 N2 C3 110.6(3)
C1 N2 C6 122.1(3)
C3 N2 C6 125.9(3)
C4 C3 N2 106.9(3)
C4 C3 C9 128.0(3)
N2 C3 C9 125.0(3)
C3 C4 N5 106.6(3)
C3 C4 C10 127.3(3)
N5 C4 C10 126.1(3)
C1 N5 C4 111.0(3)
C1 N5 C11 122.5(3)
C4 N5 C11 126.6(3)
N2 C6 C7 113.7(3)
N2 C6 C8 110.4(3)
C7 C6 C8 112.0(3)
N2 C6 H6A 106.8
C7 C6 H6A 106.8
C8 C6 H6A 106.8
C6 C7 H7A 109.5
C6 C7 H7B 109.5
H7A C7 H7B 109.5
C6 C7 H7C 109.5
H7A C7 H7C 109.5
H7B C7 H7C 109.5
C6 C8 H8A 109.5
C6 C8 H8B 109.5
H8A C8 H8B 109.5
C6 C8 H8C 109.5
H8A C8 H8C 109.5
H8B C8 H8C 109.5
C3 C9 H9A 109.5
C3 C9 H9B 109.5
H9A C9 H9B 109.5
C3 C9 H9C 109.5
H9A C9 H9C 109.5
H9B C9 H9C 109.5
C4 C10 H10A 109.5
C4 C10 H10B 109.5
H10A C10 H10B 109.5
C4 C10 H10C 109.5
H10A C10 H10C 109.5
H10B C10 H10C 109.5
N5 C11 C12 111.1(3)
N5 C11 C13 111.9(3)
C12 C11 C13 114.2(3)
N5 C11 H11A 106.3
C12 C11 H11A 106.3
C13 C11 H11A 106.3
C11 C12 H12A 109.5
C11 C12 H12B 109.5
H12A C12 H12B 109.5
C11 C12 H12C 109.5
H12A C12 H12C 109.5
H12B C12 H12C 109.5
C11 C13 H13A 109.5
C11 C13 H13B 109.5
H13A C13 H13B 109.5
C11 C13 H13C 109.5
H13A C13 H13C 109.5
H13B C13 H13C 109.5
C52 C51 H51A 109.5
C52 C51 H51B 109.5
H51A C51 H51B 109.5
C52 C51 H51C 109.5
H51A C51 H51C 109.5
H51B C51 H51C 109.5
C53 C52 C57 120.0
C53 C52 C51 115.7(15)
C57 C52 C51 124.3(15)
C54 C53 C52 120.0
C54 C53 H53A 120.0
C52 C53 H53A 120.0
C53 C54 C55 120.0
C53 C54 H54A 120.0
C55 C54 H54A 120.0
C56 C55 C54 120.0
C56 C55 H55A 120.0
C54 C55 H55A 120.0
C55 C56 C57 120.0
C55 C56 H56A 120.0
C57 C56 H56A 120.0
C56 C57 C52 120.0
C56 C57 H57A 120.0
C52 C57 H57A 120.0

loop_
_geom_bond_atom_site_label_1
_geom_bond_atom_site_label_2
_geom_bond_distance
Ge C21 2.0649(18)
Ge C31 2.0713(16)
Ge C1 2.078(3)
C31 C32 1.3900
C31 C36 1.3900
C32 C33 1.3900
C32 C37 1.510(4)
C33 C34 1.3900
C33 H33A 0.9500
C34 C35 1.3900
C34 C38 1.538(5)
C35 C36 1.3900
C35 H35A 0.9500
C36 C39 1.514(4)
C37 H37A 0.9800
C37 H37B 0.9800
C37 H37C 0.9800
C38 H38A 0.9800
C38 H38B 0.9800
C38 H38C 0.9800
C39 H39A 0.9800
C39 H39B 0.9800
C39 H39C 0.9800
C21 C22 1.3900
C21 C26 1.3900
C22 C23 1.3900
C22 C27 1.505(4)
C23 C24 1.3900
C23 H23A 0.9500
C24 C25 1.3900
C24 C28 1.538(5)
C25 C26 1.3900
C25 H25A 0.9500
C26 C29 1.507(4)
C27 H27A 0.9800
C27 H27B 0.9800
C27 H27C 0.9800
C28 H28A 0.9800
C28 H28B 0.9800
C28 H28C 0.9800
C29 H29A 0.9800
C29 H29B 0.9800
C29 H29C 0.9800
C1 N5 1.357(4)
C1 N2 1.359(4)
N2 C3 1.390(4)
N2 C6 1.490(4)
C3 C4 1.353(5)
C3 C9 1.492(5)
C4 N5 1.386(4)
C4 C10 1.500(5)
N5 C11 1.481(4)
C6 C7 1.519(5)
C6 C8 1.523(5)
C6 H6A 1.0000
C7 H7A 0.9800
C7 H7B 0.9800
C7 H7C 0.9800
C8 H8A 0.9800
C8 H8B 0.9800
C8 H8C 0.9800
C9 H9A 0.9800
C9 H9B 0.9800
C9 H9C 0.9800
C10 H10A 0.9800
C10 H10B 0.9800
C10 H10C 0.9800
C11 C12 1.516(6)
C11 C13 1.521(6)
C11 H11A 1.0000
C12 H12A 0.9800
C12 H12B 0.9800
C12 H12C 0.9800
C13 H13A 0.9800
C13 H13B 0.9800
C13 H13C 0.9800
C51 C52 1.47(2)
C51 H51A 0.9800
C51 H51B 0.9800
C51 H51C 0.9800
C52 C53 1.3900
C52 C57 1.3900
C53 C54 1.3900
C53 H53A 0.9500
C54 C55 1.3900
C54 H54A 0.9500
C55 C56 1.3900
C55 H55A 0.9500
C56 C57 1.3900
C56 H56A 0.9500
C57 H57A 0.9500

loop_
_geom_torsion_atom_site_label_1
_geom_torsion_atom_site_label_2
_geom_torsion_atom_site_label_3
_geom_torsion_atom_site_label_4
_geom_torsion
C21 Ge C31 C32 169.81(11)
C1 Ge C31 C32 -76.55(14)
C21 Ge C31 C36 -4.95(16)
C1 Ge C31 C36 108.70(16)
C36 C31 C32 C33 0.0
Ge C31 C32 C33 -175.19(15)
C36 C31 C32 C37 178.1(3)
Ge C31 C32 C37 2.9(2)
C31 C32 C33 C34 0.0
C37 C32 C33 C34 -178.2(2)
C32 C33 C34 C35 0.0
C32 C33 C34 C38 178.7(3)
C33 C34 C35 C36 0.0
C38 C34 C35 C36 -178.7(3)
C34 C35 C36 C31 0.0
C34 C35 C36 C39 -177.7(2)
C32 C31 C36 C35 0.0
Ge C31 C36 C35 174.39(17)
C32 C31 C36 C39 177.6(3)
Ge C31 C36 C39 -8.0(3)
C31 Ge C21 C22 -80.53(13)
C1 Ge C21 C22 174.20(13)
C31 Ge C21 C26 119.45(14)
C1 Ge C21 C26 14.17(18)
C26 C21 C22 C23 0.0
Ge C21 C22 C23 -161.38(16)
C26 C21 C22 C27 179.5(3)
Ge C21 C22 C27 18.1(3)
C21 C22 C23 C24 0.0
C27 C22 C23 C24 -179.5(3)
C22 C23 C24 C25 0.0
C22 C23 C24 C28 175.1(3)
C23 C24 C25 C26 0.0
C28 C24 C25 C26 -175.1(3)
C24 C25 C26 C21 0.0
C24 C25 C26 C29 -177.1(3)
C22 C21 C26 C25 0.0
Ge C21 C26 C25 158.39(18)
C22 C21 C26 C29 176.9(3)
Ge C21 C26 C29 -24.7(3)
C21 Ge C1 N5 -103.9(3)
C31 Ge C1 N5 139.7(3)
C21 Ge C1 N2 105.5(3)
C31 Ge C1 N2 -10.9(3)
N5 C1 N2 C3 -2.2(4)
Ge C1 N2 C3 151.4(3)
N5 C1 N2 C6 164.8(3)
Ge C1 N2 C6 -41.6(5)
C1 N2 C3 C4 1.9(4)
C6 N2 C3 C4 -164.5(3)
C1 N2 C3 C9 -175.6(3)
C6 N2 C3 C9 18.0(6)
N2 C3 C4 N5 -0.8(4)
C9 C3 C4 N5 176.6(4)
N2 C3 C4 C10 178.9(4)
C9 C3 C4 C10 -3.7(7)
N2 C1 N5 C4 1.7(4)
Ge C1 N5 C4 -155.8(2)
N2 C1 N5 C11 -179.2(3)
Ge C1 N5 C11 23.3(4)
C3 C4 N5 C1 -0.6(4)
C10 C4 N5 C1 179.8(4)
C3 C4 N5 C11 -179.6(3)
C10 C4 N5 C11 0.7(6)
C1 N2 C6 C7 126.6(4)
C3 N2 C6 C7 -68.4(4)
C1 N2 C6 C8 -106.5(4)
C3 N2 C6 C8 58.5(5)
C1 N5 C11 C12 -108.0(4)
C4 N5 C11 C12 70.9(5)
C1 N5 C11 C13 123.0(4)
C4 N5 C11 C13 -58.1(5)
C57 C52 C53 C54 0.0
C51 C52 C53 C54 179(2)
C52 C53 C54 C55 0.0
C53 C54 C55 C56 0.0
C54 C55 C56 C57 0.0
C55 C56 C57 C52 0.0
C53 C52 C57 C56 0.0
C51 C52 C57 C56 -179(2)
